data_4063785
loop_
_publ_author_name
'Gopi, Kanniyappan'
'Thirupathi, Natesan'
'Nethaji, Munirathinam'

_publ_section_title
;
 Synthesis, Reactivity, Structural Aspects, and Solution Dynamics of
 Cyclopalladated Compounds
 ofN,N&#x2032;,N&#x2032;&#x2032;-Tris(2-anisyl)guanidine
;
_journal_issue 3
_journal_name_full Organometallics
_journal_page_first 572
_journal_paper_doi 10.1021/om1009445
_journal_volume 30
_journal_year 2011
_chemical_formula_moiety 'C29 H31 Br N4 O3 Pd'
_chemical_formula_sum 'C29 H31 Br N4 O3 Pd'
_chemical_formula_weight 669.89
_chemical_name_systematic
;

 ?

;
_space_group_IT_number 14
_symmetry_cell_setting monoclinic
_symmetry_space_group_name_Hall '-P 2ybc'
_symmetry_space_group_name_H-M 'P 1 21/c 1'
_atom_sites_solution_hydrogens geom
_atom_sites_solution_primary direct
_atom_sites_solution_secondary difmap
_audit_creation_method SHELXL-97
_cell_angle_alpha 90.00
_cell_angle_beta 90.654(2)
_cell_angle_gamma 90.00
_cell_formula_units_Z 8
_cell_length_a 17.8356(13)
_cell_length_b 15.0915(11)
_cell_length_c 21.1603(16)
_cell_measurement_reflns_used 586
_cell_measurement_temperature 293(2)
_cell_measurement_theta_max 27.50
_cell_measurement_theta_min 2.50
_cell_volume 5695.3(7)
_computing_cell_refinement 'BRUKER SMART APEX CCD'
_computing_data_collection 'BRUKER SMART APEX CCD'
_computing_data_reduction 'BRUKER SAINT'
_computing_molecular_graphics ORTEP-III
_computing_publication_material 'WINGX V1.64.05'
_computing_structure_refinement 'SHELXL-97 (Sheldrick, 1997)'
_computing_structure_solution SHELXS-97
_diffrn_ambient_temperature 293(2)
_diffrn_detector_area_resol_mean 0.3
_diffrn_measured_fraction_theta_full 0.966
_diffrn_measured_fraction_theta_max 0.966
_diffrn_measurement_device_type 'BRUKER SMART APEX CCD'
_diffrn_measurement_method OMEGA'
_diffrn_radiation_monochromator graphite
_diffrn_radiation_source 'fine-focus sealed tube'
_diffrn_radiation_type MoK\a
_diffrn_radiation_wavelength 0.71073
_diffrn_reflns_av_R_equivalents 0.0699
_diffrn_reflns_av_sigmaI/netI 0.0861
_diffrn_reflns_limit_h_max 22
_diffrn_reflns_limit_h_min -23
_diffrn_reflns_limit_k_max 19
_diffrn_reflns_limit_k_min -19
_diffrn_reflns_limit_l_max 27
_diffrn_reflns_limit_l_min -27
_diffrn_reflns_number 48676
_diffrn_reflns_theta_full 27.50
_diffrn_reflns_theta_max 27.50
_diffrn_reflns_theta_min 1.66
_exptl_absorpt_coefficient_mu 2.091
_exptl_absorpt_correction_T_max 0.5851
_exptl_absorpt_correction_T_min 0.4645
_exptl_absorpt_correction_type empirical
_exptl_absorpt_process_details SADABS
_exptl_crystal_colour COLORLESS
_exptl_crystal_density_diffrn 1.563
_exptl_crystal_density_method 'not measured'
_exptl_crystal_description RECTANGULAR
_exptl_crystal_F_000 2704
_exptl_crystal_size_max 0.43
_exptl_crystal_size_mid 0.39
_exptl_crystal_size_min 0.29
_refine_diff_density_max 0.578
_refine_diff_density_min -0.547
_refine_diff_density_rms 0.090
_refine_ls_extinction_method none
_refine_ls_goodness_of_fit_ref 1.118
_refine_ls_hydrogen_treatment constr
_refine_ls_matrix_type fullcycle
_refine_ls_number_parameters 695
_refine_ls_number_reflns 13305
_refine_ls_number_restraints 0
_refine_ls_restrained_S_all 1.118
_refine_ls_R_factor_all 0.1187
_refine_ls_R_factor_gt 0.0616
_refine_ls_shift/su_max 0.002
_refine_ls_shift/su_mean 0.001
_refine_ls_structure_factor_coef Fsqd
_refine_ls_weighting_details 'calc w=1/[\s^2^(Fo^2^)+(0.0242P)^2^+1.2033P] where P=(Fo^2^+2Fc^2^)/3'
_refine_ls_weighting_scheme calc
_refine_ls_wR_factor_gt 0.0942
_refine_ls_wR_factor_ref 0.1091
_reflns_number_gt 8314
_reflns_number_total 13305
_reflns_threshold_expression >2sigma(I)
_cod_data_source_file om1009445_si_001.cif
_cod_data_source_block 622_m
_cod_depositor_comments
;
The following automatic conversions were performed:

'_symmetry_cell_setting' value 'MONOCLINIC' changed to 'monoclinic'
according to /home/saulius/struct/CIF-dictionaries/cif_core.dic
dictionary named 'cif_core.dic' version 2.4.1 from
2010-06-29.

'_exptl_absorpt_correction_type' value 'EMPIRICAL'
changed to 'empirical' according to
/home/saulius/struct/CIF-dictionaries/cif_core.dic dictionary named
'cif_core.dic' version 2.4.1 from 2010-06-29.

Automatic conversion script
Id: cif_fix_values 1715 2011-07-08 13:25:40Z adriana 
;
_cod_original_sg_symbol_H-M P21/c
_cod_database_code 4063785

loop_
_symmetry_equiv_pos_as_xyz
'x, y, z'
'-x, y+1/2, -z+1/2'
'-x, -y, -z'
'x, -y-1/2, z-1/2'

loop_
_atom_site_label
_atom_site_type_symbol
_atom_site_fract_x
_atom_site_fract_y
_atom_site_fract_z
_atom_site_U_iso_or_equiv
_atom_site_adp_type
_atom_site_occupancy
_atom_site_symmetry_multiplicity
_atom_site_calc_flag
_atom_site_refinement_flags
C1 C 0.5044(3) 0.1426(4) 0.8197(2) 0.0459(13) Uani 1 1 d .
C2 C 0.5494(3) 0.0704(4) 0.8269(3) 0.0586(16) Uani 1 1 d .
H2 H 0.5462 0.0256 0.7968 0.070 Uiso 1 1 calc R
C3 C 0.5996(4) 0.0600(5) 0.8770(3) 0.080(2) Uani 1 1 d .
H3 H 0.6295 0.0097 0.8805 0.096 Uiso 1 1 calc R
C4 C 0.6036(4) 0.1254(6) 0.9200(3) 0.089(3) Uani 1 1 d .
H4 H 0.6369 0.1195 0.9539 0.107 Uiso 1 1 calc R
C5 C 0.5609(4) 0.1995(5) 0.9160(3) 0.075(2) Uani 1 1 d .
H5 H 0.5649 0.2437 0.9465 0.090 Uiso 1 1 calc R
C6 C 0.5100(3) 0.2087(4) 0.8646(3) 0.0589(16) Uani 1 1 d .
C7 C 0.4698(5) 0.3528(5) 0.8987(4) 0.136(4) Uani 1 1 d .
H7A H 0.4583 0.3341 0.9408 0.204 Uiso 1 1 calc R
H7B H 0.4355 0.3986 0.8858 0.204 Uiso 1 1 calc R
H7C H 0.5201 0.3753 0.8978 0.204 Uiso 1 1 calc R
C8 C 0.3859(3) 0.1532(3) 0.7695(2) 0.0412(12) Uani 1 1 d .
C9 C 0.2729(3) 0.1441(4) 0.8365(2) 0.0532(15) Uani 1 1 d .
C10 C 0.2369(3) 0.0688(4) 0.8161(3) 0.0747(19) Uani 1 1 d .
H10 H 0.2634 0.0259 0.7941 0.090 Uiso 1 1 calc R
C11 C 0.1618(4) 0.0562(6) 0.8281(4) 0.111(3) Uani 1 1 d .
H11 H 0.1368 0.0068 0.8122 0.133 Uiso 1 1 calc R
C12 C 0.1254(5) 0.1163(10) 0.8630(5) 0.153(7) Uani 1 1 d .
H12 H 0.0748 0.1078 0.8712 0.183 Uiso 1 1 calc R
C13 C 0.1599(5) 0.1883(8) 0.8865(4) 0.134(5) Uani 1 1 d .
H13 H 0.1337 0.2274 0.9120 0.161 Uiso 1 1 calc R
C14 C 0.2354(4) 0.2051(6) 0.8727(3) 0.082(2) Uani 1 1 d .
C15 C 0.2423(6) 0.3375(6) 0.9340(4) 0.194(6) Uani 1 1 d .
H15A H 0.1937 0.3539 0.9179 0.291 Uiso 1 1 calc R
H15B H 0.2732 0.3893 0.9376 0.291 Uiso 1 1 calc R
H15C H 0.2372 0.3105 0.9748 0.291 Uiso 1 1 calc R
C16 C 0.3558(3) 0.1081(3) 0.6598(2) 0.0378(11) Uani 1 1 d .
C17 C 0.4279(3) 0.1005(3) 0.6358(2) 0.0368(11) Uani 1 1 d .
C18 C 0.4340(3) 0.0522(3) 0.5797(2) 0.0485(13) Uani 1 1 d .
H18 H 0.4811 0.0439 0.5623 0.058 Uiso 1 1 calc R
C19 C 0.3718(4) 0.0164(4) 0.5493(3) 0.0627(16) Uani 1 1 d .
H19 H 0.3780 -0.0164 0.5125 0.075 Uiso 1 1 calc R
C20 C 0.3019(4) 0.0284(4) 0.5726(3) 0.0631(17) Uani 1 1 d .
H20 H 0.2604 0.0052 0.5513 0.076 Uiso 1 1 calc R
C21 C 0.2929(3) 0.0748(3) 0.6274(2) 0.0473(13) Uani 1 1 d .
C22 C 0.1590(3) 0.0635(6) 0.6263(4) 0.125(3) Uani 1 1 d .
H22A H 0.1569 0.0847 0.5835 0.188 Uiso 1 1 calc R
H22B H 0.1166 0.0856 0.6490 0.188 Uiso 1 1 calc R
H22C H 0.1581 -0.0001 0.6264 0.188 Uiso 1 1 calc R
C23 C 0.5906(4) 0.3175(4) 0.7433(3) 0.0639(17) Uani 1 1 d .
C24 C 0.6447(5) 0.3669(5) 0.7765(3) 0.095(3) Uani 1 1 d .
H24 H 0.6356 0.4254 0.7881 0.114 Uiso 1 1 calc R
C25 C 0.7105(6) 0.3271(7) 0.7910(4) 0.111(4) Uani 1 1 d .
H25 H 0.7469 0.3586 0.8134 0.133 Uiso 1 1 calc R
C26 C 0.7245(4) 0.2427(6) 0.7739(3) 0.091(3) Uani 1 1 d .
H26 H 0.7700 0.2160 0.7841 0.109 Uiso 1 1 calc R
C27 C 0.6688(3) 0.1957(5) 0.7401(2) 0.0607(17) Uani 1 1 d .
C28 C 0.6835(3) 0.1048(5) 0.7189(3) 0.080(2) Uani 1 1 d .
H28A H 0.6876 0.0664 0.7549 0.120 Uiso 1 1 calc R
H28B H 0.7295 0.1034 0.6957 0.120 Uiso 1 1 calc R
H28C H 0.6430 0.0852 0.6921 0.120 Uiso 1 1 calc R
C29 C 0.5178(4) 0.3586(4) 0.7254(3) 0.092(2) Uani 1 1 d .
H29A H 0.5112 0.3561 0.6803 0.139 Uiso 1 1 calc R
H29B H 0.5173 0.4193 0.7390 0.139 Uiso 1 1 calc R
H29C H 0.4777 0.3271 0.7453 0.139 Uiso 1 1 calc R
C30 C 0.9155(3) 0.1228(3) 1.0238(2) 0.0375(11) Uani 1 1 d .
C31 C 0.9921(3) 0.1053(3) 1.0280(3) 0.0559(15) Uani 1 1 d .
H31 H 1.0181 0.0877 0.9923 0.067 Uiso 1 1 calc R
C32 C 1.0294(4) 0.1140(4) 1.0851(3) 0.079(2) Uani 1 1 d .
H32 H 1.0801 0.1001 1.0879 0.095 Uiso 1 1 calc R
C33 C 0.9929(4) 0.1429(4) 1.1373(3) 0.080(2) Uani 1 1 d .
H33 H 1.0193 0.1501 1.1751 0.096 Uiso 1 1 calc R
C34 C 0.9184(4) 0.1612(4) 1.1351(3) 0.0625(16) Uani 1 1 d .
H34 H 0.8939 0.1810 1.1709 0.075 Uiso 1 1 calc R
C35 C 0.8790(3) 0.1500(3) 1.0781(2) 0.0410(12) Uani 1 1 d .
C36 C 0.7635(3) 0.1943(4) 1.1261(3) 0.081(2) Uani 1 1 d .
H36A H 0.7662 0.1499 1.1586 0.122 Uiso 1 1 calc R
H36B H 0.7120 0.2048 1.1148 0.122 Uiso 1 1 calc R
H36C H 0.7857 0.2482 1.1415 0.122 Uiso 1 1 calc R
C37 C 0.8289(3) 0.0578(3) 0.9506(2) 0.0379(12) Uani 1 1 d .
C38 C 0.7397(3) -0.0583(3) 0.9855(2) 0.0490(13) Uani 1 1 d .
C39 C 0.7499(4) -0.1304(4) 0.9468(3) 0.0765(19) Uani 1 1 d .
H39 H 0.7957 -0.1390 0.9271 0.092 Uiso 1 1 calc R
C40 C 0.6920(5) -0.1905(5) 0.9372(4) 0.096(2) Uani 1 1 d .
H40 H 0.6988 -0.2385 0.9103 0.116 Uiso 1 1 calc R
C41 C 0.6254(5) -0.1796(5) 0.9667(4) 0.098(3) Uani 1 1 d .
H41 H 0.5865 -0.2195 0.9594 0.118 Uiso 1 1 calc R
C42 C 0.6154(3) -0.1097(5) 1.0073(3) 0.079(2) Uani 1 1 d .
H42 H 0.5705 -0.1041 1.0289 0.094 Uiso 1 1 calc R
C43 C 0.6714(3) -0.0479(4) 1.0165(3) 0.0553(15) Uani 1 1 d .
C44 C 0.5972(4) 0.0424(5) 1.0843(3) 0.107(3) Uani 1 1 d .
H44A H 0.5572 0.0426 1.0535 0.160 Uiso 1 1 calc R
H44B H 0.6000 0.0993 1.1045 0.160 Uiso 1 1 calc R
H44C H 0.5879 -0.0024 1.1154 0.160 Uiso 1 1 calc R
C45 C 0.8571(3) 0.0560(3) 0.8381(2) 0.0444(13) Uani 1 1 d .
C46 C 0.9049(3) 0.1270(4) 0.8339(2) 0.0462(13) Uani 1 1 d .
C47 C 0.9527(3) 0.1296(4) 0.7822(2) 0.0640(17) Uani 1 1 d .
H47 H 0.9859 0.1767 0.7777 0.077 Uiso 1 1 calc R
C48 C 0.9512(4) 0.0623(5) 0.7372(3) 0.078(2) Uani 1 1 d .
H48 H 0.9847 0.0643 0.7039 0.094 Uiso 1 1 calc R
C49 C 0.9017(4) -0.0063(5) 0.7408(3) 0.074(2) Uani 1 1 d .
H49 H 0.9005 -0.0498 0.7096 0.089 Uiso 1 1 calc R
C50 C 0.8535(4) -0.0106(4) 0.7913(3) 0.0592(16) Uani 1 1 d .
C51 C 0.7936(5) -0.1441(5) 0.7549(4) 0.147(4) Uani 1 1 d .
H51A H 0.7831 -0.1176 0.7145 0.221 Uiso 1 1 calc R
H51B H 0.7529 -0.1825 0.7662 0.221 Uiso 1 1 calc R
H51C H 0.8391 -0.1779 0.7527 0.221 Uiso 1 1 calc R
C52 C 0.9434(3) 0.3554(3) 1.0058(3) 0.0530(14) Uani 1 1 d .
C58 C 1.0206(3) 0.3324(4) 0.9842(3) 0.077(2) Uani 1 1 d .
H58A H 1.0371 0.2789 1.0046 0.116 Uiso 1 1 calc R
H58B H 1.0544 0.3798 0.9948 0.116 Uiso 1 1 calc R
H58C H 1.0200 0.3239 0.9392 0.116 Uiso 1 1 calc R
C53 C 0.9329(4) 0.4143(4) 1.0543(3) 0.0704(18) Uani 1 1 d .
H53 H 0.9740 0.4416 1.0734 0.084 Uiso 1 1 calc R
C54 C 0.8623(4) 0.4330(4) 1.0745(3) 0.079(2) Uani 1 1 d .
H54 H 0.8547 0.4720 1.1078 0.095 Uiso 1 1 calc R
C55 C 0.8030(3) 0.3932(4) 1.0444(2) 0.0609(16) Uani 1 1 d .
H55 H 0.7543 0.4050 1.0574 0.073 Uiso 1 1 calc R
C56 C 0.8150(3) 0.3352(3) 0.9948(2) 0.0451(13) Uani 1 1 d .
C57 C 0.7509(3) 0.2933(4) 0.9602(2) 0.0557(15) Uani 1 1 d .
H57A H 0.7585 0.2986 0.9155 0.084 Uiso 1 1 calc R
H57B H 0.7051 0.3224 0.9713 0.084 Uiso 1 1 calc R
H57C H 0.7479 0.2317 0.9714 0.084 Uiso 1 1 calc R
N1 N 0.4582(2) 0.1492(2) 0.76412(17) 0.0384(10) Uani 1 1 d .
N2 N 0.3499(2) 0.1592(3) 0.82641(19) 0.0553(12) Uani 1 1 d .
H2A H 0.3767 0.1735 0.8588 0.066 Uiso 1 1 calc R
N3 N 0.3393(2) 0.1490(3) 0.71794(19) 0.0465(11) Uani 1 1 d .
H3A H 0.2960 0.1736 0.7212 0.056 Uiso 1 1 calc R
N4 N 0.6026(2) 0.2336(3) 0.72614(17) 0.0437(10) Uani 1 1 d .
N5 N 0.8796(2) 0.1176(2) 0.96337(17) 0.0360(9) Uani 1 1 d .
N6 N 0.7950(2) 0.0081(3) 0.99631(18) 0.0456(11) Uani 1 1 d .
H6A H 0.8083 0.0178 1.0349 0.055 Uiso 1 1 calc R
N7 N 0.8088(2) 0.0427(3) 0.88956(18) 0.0442(10) Uani 1 1 d .
H7A' H 0.7642 0.0239 0.8818 0.053 Uiso 1 1 calc R
N8 N 0.8856(2) 0.3160(2) 0.97616(18) 0.0402(10) Uani 1 1 d .
O1 O 0.4631(3) 0.2794(3) 0.85660(18) 0.0789(13) Uani 1 1 d .
O2 O 0.2763(4) 0.2757(4) 0.8915(2) 0.115(2) Uani 1 1 d .
O3 O 0.2256(2) 0.0934(3) 0.65572(19) 0.0738(12) Uani 1 1 d .
O4 O 0.8035(2) 0.1642(2) 1.07152(15) 0.0535(9) Uani 1 1 d .
O5 O 0.6667(2) 0.0242(3) 1.05362(18) 0.0662(11) Uani 1 1 d .
O6 O 0.8019(3) -0.0759(3) 0.80170(19) 0.0852(14) Uani 1 1 d .
Pd1 Pd 0.51222(2) 0.16203(2) 0.679075(16) 0.03541(10) Uani 1 1 d .
Pd2 Pd 0.90065(2) 0.21858(3) 0.901093(17) 0.04140(11) Uani 1 1 d .
Br1 Br 0.57622(3) 0.18823(4) 0.57942(2) 0.06417(18) Uani 1 1 d .
Br2 Br 0.92561(4) 0.33942(5) 0.82717(3) 0.0837(2) Uani 1 1 d .

loop_
_atom_site_aniso_label
_atom_site_aniso_U_11
_atom_site_aniso_U_22
_atom_site_aniso_U_33
_atom_site_aniso_U_23
_atom_site_aniso_U_13
_atom_site_aniso_U_12
C1 0.041(3) 0.061(4) 0.036(3) 0.006(3) 0.003(2) -0.020(3)
C2 0.049(4) 0.074(4) 0.053(4) 0.018(3) -0.008(3) -0.023(3)
C3 0.060(4) 0.114(6) 0.066(4) 0.039(4) -0.018(4) -0.027(4)
C4 0.071(5) 0.141(8) 0.056(5) 0.033(5) -0.021(4) -0.046(5)
C5 0.083(5) 0.103(6) 0.039(3) -0.002(4) -0.006(4) -0.050(4)
C6 0.060(4) 0.076(4) 0.041(3) -0.003(3) 0.004(3) -0.033(4)
C7 0.194(10) 0.097(6) 0.118(7) -0.066(5) 0.024(6) -0.040(6)
C8 0.039(3) 0.045(3) 0.039(3) 0.001(2) 0.007(2) -0.004(2)
C9 0.038(3) 0.073(4) 0.049(3) 0.016(3) 0.012(3) 0.017(3)
C10 0.053(4) 0.076(5) 0.095(5) 0.022(4) 0.006(4) -0.008(4)
C11 0.065(6) 0.167(9) 0.101(7) 0.065(6) -0.006(5) -0.036(6)
C12 0.050(6) 0.32(2) 0.089(9) 0.086(10) 0.010(5) 0.013(8)
C13 0.086(8) 0.251(15) 0.066(6) 0.017(7) 0.031(6) 0.082(8)
C14 0.075(5) 0.128(7) 0.044(4) 0.012(4) 0.016(4) 0.040(5)
C15 0.272(14) 0.192(10) 0.118(8) -0.071(7) 0.009(8) 0.137(10)
C16 0.041(3) 0.035(3) 0.038(3) 0.003(2) -0.008(2) -0.002(2)
C17 0.039(3) 0.040(3) 0.031(3) -0.002(2) -0.008(2) -0.001(2)
C18 0.050(3) 0.052(3) 0.044(3) 0.000(3) 0.002(3) -0.001(3)
C19 0.075(5) 0.061(4) 0.052(4) -0.014(3) -0.010(3) -0.008(3)
C20 0.065(4) 0.060(4) 0.063(4) 0.005(3) -0.027(3) -0.016(3)
C21 0.043(3) 0.050(3) 0.049(3) 0.009(3) -0.015(3) -0.008(3)
C22 0.039(4) 0.197(9) 0.139(7) -0.004(7) -0.021(4) -0.030(5)
C23 0.083(5) 0.060(4) 0.050(4) 0.008(3) 0.010(3) -0.025(4)
C24 0.154(8) 0.074(5) 0.057(5) -0.001(4) 0.007(5) -0.054(6)
C25 0.117(8) 0.162(10) 0.053(5) 0.022(6) -0.014(5) -0.081(8)
C26 0.066(5) 0.152(8) 0.053(4) 0.036(5) -0.015(4) -0.037(6)
C27 0.046(4) 0.100(5) 0.036(3) 0.023(3) -0.001(3) -0.015(4)
C28 0.042(4) 0.122(6) 0.076(5) 0.024(4) 0.005(3) 0.019(4)
C29 0.134(7) 0.050(4) 0.094(5) 0.006(4) 0.021(5) 0.004(4)
C30 0.039(3) 0.035(3) 0.038(3) -0.001(2) 0.000(2) 0.003(2)
C31 0.039(3) 0.062(4) 0.066(4) -0.008(3) 0.000(3) 0.004(3)
C32 0.053(4) 0.081(5) 0.102(6) -0.010(4) -0.033(4) 0.016(4)
C33 0.099(6) 0.074(5) 0.065(5) 0.001(4) -0.037(4) 0.010(4)
C34 0.086(5) 0.062(4) 0.039(3) -0.003(3) -0.003(3) 0.008(4)
C35 0.052(3) 0.035(3) 0.036(3) 0.002(2) -0.001(2) 0.005(2)
C36 0.088(5) 0.100(5) 0.057(4) 0.002(4) 0.038(4) 0.034(4)
C37 0.030(3) 0.039(3) 0.045(3) -0.009(2) 0.004(2) 0.002(2)
C38 0.050(3) 0.047(3) 0.050(3) 0.005(3) 0.000(3) -0.012(3)
C39 0.077(5) 0.067(4) 0.086(5) -0.011(4) 0.009(4) -0.027(4)
C40 0.117(7) 0.072(5) 0.100(6) -0.027(4) 0.001(5) -0.040(5)
C41 0.099(7) 0.099(6) 0.096(6) 0.026(5) -0.019(5) -0.052(5)
C42 0.053(4) 0.098(5) 0.085(5) 0.039(4) -0.004(4) -0.027(4)
C43 0.044(3) 0.062(4) 0.061(4) 0.022(3) 0.005(3) -0.008(3)
C44 0.086(5) 0.101(6) 0.134(7) 0.031(5) 0.070(5) 0.015(4)
C45 0.044(3) 0.057(3) 0.032(3) -0.005(3) -0.002(2) 0.010(3)
C46 0.043(3) 0.060(4) 0.035(3) -0.002(3) 0.005(2) 0.006(3)
C47 0.063(4) 0.092(5) 0.038(3) -0.005(3) 0.011(3) 0.001(3)
C48 0.079(5) 0.120(6) 0.035(3) -0.014(4) 0.011(3) 0.013(4)
C49 0.105(6) 0.085(5) 0.033(3) -0.023(3) -0.011(4) 0.034(4)
C50 0.076(5) 0.060(4) 0.041(3) -0.008(3) -0.018(3) 0.012(3)
C51 0.226(11) 0.102(6) 0.114(7) -0.065(6) -0.009(7) -0.044(7)
C52 0.055(4) 0.039(3) 0.065(4) -0.008(3) -0.005(3) 0.001(3)
C58 0.047(4) 0.088(5) 0.096(5) -0.024(4) -0.006(4) -0.020(3)
C53 0.087(5) 0.055(4) 0.069(4) -0.019(3) -0.019(4) 0.003(4)
C54 0.102(6) 0.081(5) 0.055(4) -0.026(4) -0.011(4) 0.026(4)
C55 0.067(4) 0.071(4) 0.045(3) 0.000(3) -0.001(3) 0.026(3)
C56 0.051(3) 0.048(3) 0.037(3) 0.005(3) -0.002(3) 0.011(3)
C57 0.045(3) 0.071(4) 0.051(3) 0.002(3) 0.001(3) 0.012(3)
N1 0.036(2) 0.049(3) 0.031(2) -0.0027(19) -0.0040(18) -0.008(2)
N2 0.045(3) 0.080(3) 0.041(3) -0.012(2) 0.005(2) -0.006(2)
N3 0.033(2) 0.058(3) 0.049(3) -0.003(2) -0.001(2) 0.008(2)
N4 0.045(3) 0.053(3) 0.033(2) 0.009(2) 0.003(2) -0.011(2)
N5 0.031(2) 0.041(2) 0.037(2) -0.0069(19) 0.0051(18) -0.0009(19)
N6 0.043(3) 0.054(3) 0.040(2) -0.002(2) 0.003(2) -0.014(2)
N7 0.034(2) 0.055(3) 0.044(2) -0.009(2) -0.007(2) -0.006(2)
N8 0.044(3) 0.038(2) 0.039(2) 0.0026(19) 0.003(2) 0.000(2)
O1 0.106(4) 0.070(3) 0.060(3) -0.031(2) 0.010(3) -0.030(3)
O2 0.158(6) 0.112(4) 0.075(3) -0.028(3) 0.009(3) 0.065(4)
O3 0.033(2) 0.108(3) 0.080(3) -0.002(3) -0.011(2) -0.010(2)
O4 0.052(2) 0.067(2) 0.042(2) -0.0082(18) 0.0130(17) 0.013(2)
O5 0.056(3) 0.072(3) 0.072(3) 0.012(2) 0.025(2) 0.001(2)
O6 0.132(4) 0.064(3) 0.060(3) -0.022(2) -0.015(3) -0.019(3)
Pd1 0.0308(2) 0.0451(2) 0.03020(19) 0.00197(17) -0.00114(15) -0.00190(17)
Pd2 0.0382(2) 0.0486(2) 0.0375(2) -0.00264(19) 0.00874(17) -0.00408(19)
Br1 0.0536(4) 0.0999(5) 0.0392(3) 0.0044(3) 0.0077(3) -0.0149(3)
Br2 0.1040(6) 0.0778(5) 0.0699(4) 0.0193(4) 0.0219(4) -0.0184(4)

loop_
_atom_type_symbol
_atom_type_description
_atom_type_scat_dispersion_real
_atom_type_scat_dispersion_imag
_atom_type_scat_source
C C 0.0033 0.0016 'International Tables Vol C Tables 4.2.6.8 and 6.1.1.4'
H H 0.0000 0.0000 'International Tables Vol C Tables 4.2.6.8 and 6.1.1.4'
N N 0.0061 0.0033 'International Tables Vol C Tables 4.2.6.8 and 6.1.1.4'
O O 0.0106 0.0060 'International Tables Vol C Tables 4.2.6.8 and 6.1.1.4'
Br Br -0.2901 2.4595 'International Tables Vol C Tables 4.2.6.8 and 6.1.1.4'
Pd Pd -0.9988 1.0072 'International Tables Vol C Tables 4.2.6.8 and 6.1.1.4'

loop_
_geom_angle_atom_site_label_1
_geom_angle_atom_site_label_2
_geom_angle_atom_site_label_3
_geom_angle
C2 C1 C6 117.7(6)
C2 C1 N1 118.7(5)
C6 C1 N1 123.5(5)
C1 C2 C3 123.4(6)
C1 C2 H2 118.3
C3 C2 H2 118.3
C4 C3 C2 117.6(7)
C4 C3 H3 121.2
C2 C3 H3 121.2
C3 C4 C5 122.5(7)
C3 C4 H4 118.8
C5 C4 H4 118.8
C4 C5 C6 119.0(7)
C4 C5 H5 120.5
C6 C5 H5 120.5
O1 C6 C1 116.2(5)
O1 C6 C5 123.9(6)
C1 C6 C5 119.9(7)
O1 C7 H7A 109.5
O1 C7 H7B 109.5
H7A C7 H7B 109.5
O1 C7 H7C 109.5
H7A C7 H7C 109.5
H7B C7 H7C 109.5
N1 C8 N3 121.7(4)
N1 C8 N2 123.7(5)
N3 C8 N2 114.6(4)
C10 C9 C14 120.0(6)
C10 C9 N2 122.7(5)
C14 C9 N2 117.1(6)
C9 C10 C11 120.6(7)
C9 C10 H10 119.7
C11 C10 H10 119.7
C12 C11 C10 118.9(10)
C12 C11 H11 120.5
C10 C11 H11 120.5
C13 C12 C11 122.0(11)
C13 C12 H12 119.0
C11 C12 H12 119.0
C12 C13 C14 120.4(10)
C12 C13 H13 119.8
C14 C13 H13 119.8
O2 C14 C9 115.4(6)
O2 C14 C13 126.7(8)
C9 C14 C13 117.9(9)
O2 C15 H15A 109.5
O2 C15 H15B 109.5
H15A C15 H15B 109.5
O2 C15 H15C 109.5
H15A C15 H15C 109.5
H15B C15 H15C 109.5
C17 C16 C21 121.9(5)
C17 C16 N3 123.9(4)
C21 C16 N3 114.1(4)
C16 C17 C18 115.7(4)
C16 C17 Pd1 119.4(3)
C18 C17 Pd1 124.8(4)
C19 C18 C17 121.8(5)
C19 C18 H18 119.1
C17 C18 H18 119.1
C20 C19 C18 120.9(5)
C20 C19 H19 119.6
C18 C19 H19 119.6
C19 C20 C21 119.6(5)
C19 C20 H20 120.2
C21 C20 H20 120.2
C20 C21 O3 125.8(5)
C20 C21 C16 119.9(5)
O3 C21 C16 114.3(5)
O3 C22 H22A 109.5
O3 C22 H22B 109.5
H22A C22 H22B 109.5
O3 C22 H22C 109.5
H22A C22 H22C 109.5
H22B C22 H22C 109.5
N4 C23 C24 122.0(7)
N4 C23 C29 118.0(6)
C24 C23 C29 120.0(7)
C25 C24 C23 117.9(8)
C25 C24 H24 121.0
C23 C24 H24 121.0
C24 C25 C26 121.5(9)
C24 C25 H25 119.3
C26 C25 H25 119.3
C25 C26 C27 118.7(8)
C25 C26 H26 120.7
C27 C26 H26 120.7
N4 C27 C26 120.8(7)
N4 C27 C28 119.4(5)
C26 C27 C28 119.9(7)
C27 C28 H28A 109.5
C27 C28 H28B 109.5
H28A C28 H28B 109.5
C27 C28 H28C 109.5
H28A C28 H28C 109.5
H28B C28 H28C 109.5
C23 C29 H29A 109.5
C23 C29 H29B 109.5
H29A C29 H29B 109.5
C23 C29 H29C 109.5
H29A C29 H29C 109.5
H29B C29 H29C 109.5
C35 C30 C31 118.1(5)
C35 C30 N5 123.3(4)
C31 C30 N5 118.5(4)
C32 C31 C30 120.1(5)
C32 C31 H31 119.9
C30 C31 H31 119.9
C33 C32 C31 120.7(6)
C33 C32 H32 119.6
C31 C32 H32 119.6
C34 C33 C32 120.9(6)
C34 C33 H33 119.5
C32 C33 H33 119.5
C33 C34 C35 119.2(6)
C33 C34 H34 120.4
C35 C34 H34 120.4
O4 C35 C30 115.5(4)
O4 C35 C34 123.6(5)
C30 C35 C34 120.9(5)
O4 C36 H36A 109.5
O4 C36 H36B 109.5
H36A C36 H36B 109.5
O4 C36 H36C 109.5
H36A C36 H36C 109.5
H36B C36 H36C 109.5
N5 C37 N7 119.3(4)
N5 C37 N6 123.0(4)
N7 C37 N6 117.8(4)
C39 C38 C43 119.4(5)
C39 C38 N6 123.8(5)
C43 C38 N6 116.8(5)
C38 C39 C40 120.1(6)
C38 C39 H39 120.0
C40 C39 H39 120.0
C41 C40 C39 120.4(7)
C41 C40 H40 119.8
C39 C40 H40 119.8
C40 C41 C42 120.1(7)
C40 C41 H41 120.0
C42 C41 H41 120.0
C41 C42 C43 120.6(7)
C41 C42 H42 119.7
C43 C42 H42 119.7
O5 C43 C42 125.4(6)
O5 C43 C38 115.2(5)
C42 C43 C38 119.4(6)
O5 C44 H44A 109.5
O5 C44 H44B 109.5
H44A C44 H44B 109.5
O5 C44 H44C 109.5
H44A C44 H44C 109.5
H44B C44 H44C 109.5
C46 C45 N7 123.2(4)
C46 C45 C50 122.2(5)
N7 C45 C50 114.6(5)
C45 C46 C47 117.3(5)
C45 C46 Pd2 117.9(4)
C47 C46 Pd2 124.8(4)
C48 C47 C46 120.6(6)
C48 C47 H47 119.7
C46 C47 H47 119.7
C49 C48 C47 121.6(6)
C49 C48 H48 119.2
C47 C48 H48 119.2
C48 C49 C50 119.2(6)
C48 C49 H49 120.4
C50 C49 H49 120.4
O6 C50 C49 125.7(6)
O6 C50 C45 115.2(5)
C49 C50 C45 119.0(6)
O6 C51 H51A 109.5
O6 C51 H51B 109.5
H51A C51 H51B 109.5
O6 C51 H51C 109.5
H51A C51 H51C 109.5
H51B C51 H51C 109.5
N8 C52 C53 121.8(5)
N8 C52 C58 117.4(5)
C53 C52 C58 120.9(6)
C52 C58 H58A 109.5
C52 C58 H58B 109.5
H58A C58 H58B 109.5
C52 C58 H58C 109.5
H58A C58 H58C 109.5
H58B C58 H58C 109.5
C54 C53 C52 120.2(6)
C54 C53 H53 119.9
C52 C53 H53 119.9
C53 C54 C55 118.4(6)
C53 C54 H54 120.8
C55 C54 H54 120.8
C54 C55 C56 120.3(6)
C54 C55 H55 119.9
C56 C55 H55 119.9
N8 C56 C55 120.6(5)
N8 C56 C57 118.3(4)
C55 C56 C57 121.1(5)
C56 C57 H57A 109.5
C56 C57 H57B 109.5
H57A C57 H57B 109.5
C56 C57 H57C 109.5
H57A C57 H57C 109.5
H57B C57 H57C 109.5
C8 N1 C1 119.7(4)
C8 N1 Pd1 123.2(3)
C1 N1 Pd1 116.9(3)
C8 N2 C9 126.0(4)
C8 N2 H2A 117.0
C9 N2 H2A 117.0
C8 N3 C16 125.8(4)
C8 N3 H3A 117.1
C16 N3 H3A 117.1
C23 N4 C27 119.1(5)
C23 N4 Pd1 118.4(4)
C27 N4 Pd1 122.4(4)
C37 N5 C30 121.9(4)
C37 N5 Pd2 120.9(3)
C30 N5 Pd2 116.8(3)
C37 N6 C38 125.7(4)
C37 N6 H6A 117.2
C38 N6 H6A 117.2
C37 N7 C45 123.7(4)
C37 N7 H7A' 118.1
C45 N7 H7A' 118.1
C52 N8 C56 118.7(4)
C52 N8 Pd2 122.6(3)
C56 N8 Pd2 118.6(3)
C6 O1 C7 118.9(6)
C14 O2 C15 117.9(7)
C21 O3 C22 118.5(5)
C35 O4 C36 117.6(4)
C43 O5 C44 118.7(5)
C50 O6 C51 118.1(5)
C17 Pd1 N1 89.96(17)
C17 Pd1 N4 178.09(18)
N1 Pd1 N4 89.91(14)
C17 Pd1 Br1 92.10(13)
N1 Pd1 Br1 176.08(10)
N4 Pd1 Br1 87.92(10)
C46 Pd2 N5 87.24(18)
C46 Pd2 N8 174.92(18)
N5 Pd2 N8 90.45(14)
C46 Pd2 Br2 92.97(15)
N5 Pd2 Br2 179.78(10)
N8 Pd2 Br2 89.33(10)

loop_
_geom_bond_atom_site_label_1
_geom_bond_atom_site_label_2
_geom_bond_distance
C1 C2 1.361(7)
C1 C6 1.379(7)
C1 N1 1.432(6)
C2 C3 1.388(7)
C2 H2 0.9300
C3 C4 1.344(9)
C3 H3 0.9300
C4 C5 1.356(9)
C4 H4 0.9300
C5 C6 1.416(8)
C5 H5 0.9300
C6 O1 1.365(7)
C7 O1 1.426(7)
C7 H7A 0.9600
C7 H7B 0.9600
C7 H7C 0.9600
C8 N1 1.298(6)
C8 N3 1.365(6)
C8 N2 1.375(6)
C9 C10 1.372(8)
C9 C14 1.376(8)
C9 N2 1.410(6)
C10 C11 1.379(9)
C10 H10 0.9300
C11 C12 1.343(13)
C11 H11 0.9300
C12 C13 1.341(14)
C12 H12 0.9300
C13 C14 1.404(11)
C13 H13 0.9300
C14 O2 1.348(8)
C15 O2 1.433(8)
C15 H15A 0.9600
C15 H15B 0.9600
C15 H15C 0.9600
C16 C17 1.392(6)
C16 C21 1.402(6)
C16 N3 1.410(6)
C17 C18 1.398(6)
C17 Pd1 1.983(4)
C18 C19 1.386(7)
C18 H18 0.9300
C19 C20 1.358(7)
C19 H19 0.9300
C20 C21 1.366(7)
C20 H20 0.9300
C21 O3 1.376(6)
C22 O3 1.409(6)
C22 H22A 0.9600
C22 H22B 0.9600
C22 H22C 0.9600
C23 N4 1.335(7)
C23 C24 1.402(8)
C23 C29 1.485(8)
C24 C25 1.350(10)
C24 H24 0.9300
C25 C26 1.350(10)
C25 H25 0.9300
C26 C27 1.408(8)
C26 H26 0.9300
C27 N4 1.341(7)
C27 C28 1.468(8)
C28 H28A 0.9600
C28 H28B 0.9600
C28 H28C 0.9600
C29 H29A 0.9600
C29 H29B 0.9600
C29 H29C 0.9600
C30 C35 1.390(6)
C30 C31 1.393(6)
C30 N5 1.425(5)
C31 C32 1.379(7)
C31 H31 0.9300
C32 C33 1.361(8)
C32 H32 0.9300
C33 C34 1.357(8)
C33 H33 0.9300
C34 C35 1.397(7)
C34 H34 0.9300
C35 O4 1.370(6)
C36 O4 1.438(5)
C36 H36A 0.9600
C36 H36B 0.9600
C36 H36C 0.9600
C37 N5 1.303(5)
C37 N7 1.357(5)
C37 N6 1.370(5)
C38 C39 1.376(7)
C38 C43 1.398(7)
C38 N6 1.422(6)
C39 C40 1.387(8)
C39 H39 0.9300
C40 C41 1.359(10)
C40 H40 0.9300
C41 C42 1.373(9)
C41 H41 0.9300
C42 C43 1.380(8)
C42 H42 0.9300
C43 O5 1.345(6)
C44 O5 1.431(6)
C44 H44A 0.9600
C44 H44B 0.9600
C44 H44C 0.9600
C45 C46 1.373(7)
C45 N7 1.410(6)
C45 C50 1.412(7)
C46 C47 1.395(6)
C46 Pd2 1.985(5)
C47 C48 1.391(8)
C47 H47 0.9300
C48 C49 1.364(8)
C48 H48 0.9300
C49 C50 1.382(8)
C49 H49 0.9300
C50 O6 1.368(7)
C51 O6 1.434(7)
C51 H51A 0.9600
C51 H51B 0.9600
C51 H51C 0.9600
C52 N8 1.340(6)
C52 C53 1.371(7)
C52 C58 1.498(7)
C58 H58A 0.9600
C58 H58B 0.9600
C58 H58C 0.9600
C53 C54 1.363(8)
C53 H53 0.9300
C54 C55 1.368(8)
C54 H54 0.9300
C55 C56 1.384(7)
C55 H55 0.9300
C56 N8 1.356(6)
C56 C57 1.492(7)
C57 H57A 0.9600
C57 H57B 0.9600
C57 H57C 0.9600
N1 Pd1 2.060(4)
N2 H2A 0.8600
N3 H3A 0.8600
N4 Pd1 2.173(4)
N5 Pd2 2.053(4)
N6 H6A 0.8600
N7 H7A' 0.8600
N8 Pd2 2.183(4)
Pd1 Br1 2.4414(6)
Pd2 Br2 2.4467(7)

loop_
_geom_torsion_atom_site_label_1
_geom_torsion_atom_site_label_2
_geom_torsion_atom_site_label_3
_geom_torsion_atom_site_label_4
_geom_torsion
C6 C1 C2 C3 0.3(8)
N1 C1 C2 C3 175.9(5)
C1 C2 C3 C4 -0.1(9)
C2 C3 C4 C5 -0.1(10)
C3 C4 C5 C6 0.1(10)
C2 C1 C6 O1 -178.7(5)
N1 C1 C6 O1 5.9(7)
C2 C1 C6 C5 -0.3(7)
N1 C1 C6 C5 -175.7(5)
C4 C5 C6 O1 178.4(6)
C4 C5 C6 C1 0.1(9)
C14 C9 C10 C11 4.3(9)
N2 C9 C10 C11 178.8(5)
C9 C10 C11 C12 -3.7(11)
C10 C11 C12 C13 0.2(16)
C11 C12 C13 C14 2.8(17)
C10 C9 C14 O2 178.5(6)
N2 C9 C14 O2 3.8(8)
C10 C9 C14 C13 -1.4(9)
N2 C9 C14 C13 -176.2(6)
C12 C13 C14 O2 177.9(9)
C12 C13 C14 C9 -2.1(14)
C21 C16 C17 C18 -4.4(7)
N3 C16 C17 C18 175.6(4)
C21 C16 C17 Pd1 172.5(3)
N3 C16 C17 Pd1 -7.6(6)
C16 C17 C18 C19 1.6(7)
Pd1 C17 C18 C19 -175.0(4)
C17 C18 C19 C20 1.2(8)
C18 C19 C20 C21 -1.4(9)
C19 C20 C21 O3 178.8(5)
C19 C20 C21 C16 -1.3(8)
C17 C16 C21 C20 4.3(7)
N3 C16 C21 C20 -175.6(5)
C17 C16 C21 O3 -175.7(4)
N3 C16 C21 O3 4.3(6)
N4 C23 C24 C25 -0.2(10)
C29 C23 C24 C25 -179.1(6)
C23 C24 C25 C26 0.7(12)
C24 C25 C26 C27 -0.1(12)
C25 C26 C27 N4 -1.2(9)
C25 C26 C27 C28 177.9(6)
C35 C30 C31 C32 0.8(8)
N5 C30 C31 C32 176.8(5)
C30 C31 C32 C33 -2.4(10)
C31 C32 C33 C34 2.0(11)
C32 C33 C34 C35 0.1(10)
C31 C30 C35 O4 -178.5(4)
N5 C30 C35 O4 5.7(7)
C31 C30 C35 C34 1.3(7)
N5 C30 C35 C34 -174.5(5)
C33 C34 C35 O4 178.0(5)
C33 C34 C35 C30 -1.8(8)
C43 C38 C39 C40 2.1(9)
N6 C38 C39 C40 -177.8(6)
C38 C39 C40 C41 -1.3(11)
C39 C40 C41 C42 -1.2(12)
C40 C41 C42 C43 2.8(11)
C41 C42 C43 O5 177.9(6)
C41 C42 C43 C38 -2.0(9)
C39 C38 C43 O5 179.6(5)
N6 C38 C43 O5 -0.5(7)
C39 C38 C43 C42 -0.5(8)
N6 C38 C43 C42 179.4(5)
N7 C45 C46 C47 176.5(5)
C50 C45 C46 C47 -2.4(8)
N7 C45 C46 Pd2 -3.9(7)
C50 C45 C46 Pd2 177.2(4)
C45 C46 C47 C48 0.0(8)
Pd2 C46 C47 C48 -179.6(4)
C46 C47 C48 C49 2.2(10)
C47 C48 C49 C50 -1.9(10)
C48 C49 C50 O6 -179.0(6)
C48 C49 C50 C45 -0.5(9)
C46 C45 C50 O6 -178.6(5)
N7 C45 C50 O6 2.4(7)
C46 C45 C50 C49 2.7(8)
N7 C45 C50 C49 -176.3(5)
N8 C52 C53 C54 1.4(9)
C58 C52 C53 C54 -178.5(6)
C52 C53 C54 C55 -1.3(10)
C53 C54 C55 C56 0.1(9)
C54 C55 C56 N8 1.3(8)
C54 C55 C56 C57 -178.1(5)
N3 C8 N1 C1 -172.3(4)
N2 C8 N1 C1 5.8(8)
N3 C8 N1 Pd1 12.9(7)
N2 C8 N1 Pd1 -169.0(4)
C2 C1 N1 C8 119.4(5)
C6 C1 N1 C8 -65.2(7)
C2 C1 N1 Pd1 -65.5(5)
C6 C1 N1 Pd1 109.9(5)
N1 C8 N2 C9 -165.0(5)
N3 C8 N2 C9 13.2(7)
C10 C9 N2 C8 51.4(8)
C14 C9 N2 C8 -133.9(6)
N1 C8 N3 C16 25.8(7)
N2 C8 N3 C16 -152.5(4)
C17 C16 N3 C8 -29.3(7)
C21 C16 N3 C8 150.6(5)
C24 C23 N4 C27 -1.0(8)
C29 C23 N4 C27 178.0(5)
C24 C23 N4 Pd1 177.0(4)
C29 C23 N4 Pd1 -4.0(6)
C26 C27 N4 C23 1.7(7)
C28 C27 N4 C23 -177.3(5)
C26 C27 N4 Pd1 -176.3(4)
C28 C27 N4 Pd1 4.7(6)
N7 C37 N5 C30 -165.3(4)
N6 C37 N5 C30 13.9(7)
N7 C37 N5 Pd2 23.2(6)
N6 C37 N5 Pd2 -157.7(3)
C35 C30 N5 C37 -69.9(6)
C31 C30 N5 C37 114.4(5)
C35 C30 N5 Pd2 102.0(5)
C31 C30 N5 Pd2 -73.7(5)
N5 C37 N6 C38 -179.7(4)
N7 C37 N6 C38 -0.5(7)
C39 C38 N6 C37 56.4(8)
C43 C38 N6 C37 -123.5(5)
N5 C37 N7 C45 28.4(7)
N6 C37 N7 C45 -150.8(4)
C46 C45 N7 C37 -40.4(7)
C50 C45 N7 C37 138.5(5)
C53 C52 N8 C56 0.0(7)
C58 C52 N8 C56 179.9(5)
C53 C52 N8 Pd2 -177.9(4)
C58 C52 N8 Pd2 2.0(7)
C55 C56 N8 C52 -1.3(7)
C57 C56 N8 C52 178.1(4)
C55 C56 N8 Pd2 176.7(4)
C57 C56 N8 Pd2 -4.0(6)
C1 C6 O1 C7 -175.5(5)
C5 C6 O1 C7 6.2(8)
C9 C14 O2 C15 -174.6(6)
C13 C14 O2 C15 5.4(11)
C20 C21 O3 C22 -0.7(8)
C16 C21 O3 C22 179.3(5)
C30 C35 O4 C36 -178.7(4)
C34 C35 O4 C36 1.5(7)
C42 C43 O5 C44 -3.4(8)
C38 C43 O5 C44 176.6(5)
C49 C50 O6 C51 -3.5(9)
C45 C50 O6 C51 178.0(6)
C16 C17 Pd1 N1 30.0(4)
C18 C17 Pd1 N1 -153.4(4)
C16 C17 Pd1 N4 -56(5)
C18 C17 Pd1 N4 120(5)
C16 C17 Pd1 Br1 -146.6(4)
C18 C17 Pd1 Br1 29.9(4)
C8 N1 Pd1 C17 -34.8(4)
C1 N1 Pd1 C17 150.3(4)
C8 N1 Pd1 N4 143.3(4)
C1 N1 Pd1 N4 -31.6(4)
C8 N1 Pd1 Br1 86.9(16)
C1 N1 Pd1 Br1 -88.0(16)
C23 N4 Pd1 C17 11(5)
C27 N4 Pd1 C17 -171(5)
C23 N4 Pd1 N1 -75.1(4)
C27 N4 Pd1 N1 102.9(4)
C23 N4 Pd1 Br1 101.6(4)
C27 N4 Pd1 Br1 -80.4(4)
C45 C46 Pd2 N5 35.6(4)
C47 C46 Pd2 N5 -144.8(5)
C45 C46 Pd2 N8 -27(2)
C47 C46 Pd2 N8 152.2(17)
C45 C46 Pd2 Br2 -144.3(4)
C47 C46 Pd2 Br2 35.3(5)
C37 N5 Pd2 C46 -48.1(4)
C30 N5 Pd2 C46 139.9(3)
C37 N5 Pd2 N8 127.4(3)
C30 N5 Pd2 N8 -44.6(3)
C37 N5 Pd2 Br2 118(32)
C30 N5 Pd2 Br2 -54(32)
C52 N8 Pd2 C46 164.6(19)
C56 N8 Pd2 C46 -13(2)
C52 N8 Pd2 N5 101.6(4)
C56 N8 Pd2 N5 -76.2(3)
C52 N8 Pd2 Br2 -78.4(4)
C56 N8 Pd2 Br2 103.7(3)
